data_7042584
loop_
_publ_author_name
'Gil-Hern\'andez, B'
'Calahorro, A. J.'
'Gili, P.'
'Sanchiz, J.'

_publ_section_title
;
 Effect of the apical ligand on the geometry and magnetic properties of
 copper(ii)/mesoxalate trinuclear units.
;
_journal_issue 16
_journal_name_full 'Dalton transactions (Cambridge, England : 2003)'
_journal_page_first 5260
_journal_page_last 5268
_journal_paper_doi 10.1039/c7dt00594f
_journal_volume 46
_journal_year 2017
_chemical_absolute_configuration
;
The chirality arises from the octahedral geometry of the zinc (II) 
ions as result of the chelating by the mesoxalato ligands which may 
yield Lambda or Delta configuration. In this compound all the Zn(II)
ions have the Lambda configuration and this gives rise to a P chiral 
network.
;
_chemical_formula_sum 'C114 H96 Br2 Cu6 O41 P4 Zn2'
_chemical_formula_weight 2917.59
_chemical_name_systematic
;
 ?
;
_space_group_IT_number 4
_symmetry_cell_setting monoclinic
_symmetry_space_group_name_Hall 'P 2yb'
_symmetry_space_group_name_H-M 'P 1 21 1'
_atom_sites_solution_hydrogens geom
_atom_sites_solution_primary direct
_atom_sites_solution_secondary difmap
_audit_creation_method
;
CrysAlisPro, Oxford Diffraction Ltd.,
Version 1.171.35.21 (release 20-01-2012 CrysAlis171 .NET)
(compiled Jan 23 2012,18:06:46)
;
_audit_update_record
;
2017-02-14 deposited with the CCDC.
2017-03-23 downloaded from the CCDC.
;
_cell_angle_alpha 90.00
_cell_angle_beta 92.118(2)
_cell_angle_gamma 90.00
_cell_formula_units_Z 2
_cell_length_a 17.5123(5)
_cell_length_b 18.1004(6)
_cell_length_c 18.1084(5)
_cell_measurement_reflns_used 7295
_cell_measurement_temperature 150.00(10)
_cell_measurement_theta_max 61.7566
_cell_measurement_theta_min 3.4450
_cell_volume 5736.1(3)
_computing_cell_refinement
;
CrysAlisPro, Agilent Technologies,
Version 1.171.35.21 (release 20-01-2012 CrysAlis171 .NET)
(compiled Jan 23 2012,18:06:46)
;
_computing_data_collection
;
CrysAlisPro, Agilent Technologies,
Version 1.171.35.21 (release 20-01-2012 CrysAlis171 .NET)
(compiled Jan 23 2012,18:06:46)
;
_computing_data_reduction
;
CrysAlisPro, Agilent Technologies,
Version 1.171.35.21 (release 20-01-2012 CrysAlis171 .NET)
(compiled Jan 23 2012,18:06:46)
;
_computing_structure_refinement 'SHELXL-97 (Sheldrick, 1997)'
_diffrn_ambient_temperature 150.00(10)
_diffrn_detector_area_resol_mean 10.5953
_diffrn_measured_fraction_theta_full 0.982
_diffrn_measured_fraction_theta_max 0.982
_diffrn_measurement_device_type 'SuperNova, Dual, Cu at zero, Atlas'
_diffrn_measurement_method '\w scans'
_diffrn_radiation_monochromator mirror
_diffrn_radiation_source 'SuperNova (Cu) X-ray Source'
_diffrn_radiation_type CuK\a
_diffrn_radiation_wavelength 1.54184
_diffrn_reflns_av_R_equivalents 0.0740
_diffrn_reflns_av_sigmaI/netI 0.1082
_diffrn_reflns_limit_h_max 19
_diffrn_reflns_limit_h_min -12
_diffrn_reflns_limit_k_max 19
_diffrn_reflns_limit_k_min -20
_diffrn_reflns_limit_l_max 20
_diffrn_reflns_limit_l_min -19
_diffrn_reflns_number 21167
_diffrn_reflns_theta_full 61.85
_diffrn_reflns_theta_max 61.85
_diffrn_reflns_theta_min 3.45
_exptl_absorpt_coefficient_mu 3.741
_exptl_absorpt_correction_T_max 0.979
_exptl_absorpt_correction_T_min 0.848
_exptl_absorpt_correction_type gaussian
_exptl_absorpt_process_details
;
CrysAlisPro, Agilent Technologies,
Version 1.171.35.21 (release 20-01-2012 CrysAlis171 .NET)
(compiled Jan 23 2012,18:06:46)
Numerical absorption correction based on gaussian integration over
            a multifaceted crystal model
;
_exptl_crystal_colour blue
_exptl_crystal_density_diffrn 1.689
_exptl_crystal_density_method 'not measured'
_exptl_crystal_description prismatic
_exptl_crystal_F_000 2944
_exptl_crystal_size_max 0.1609
_exptl_crystal_size_mid 0.0847
_exptl_crystal_size_min 0.0688
_refine_diff_density_max 1.096
_refine_diff_density_min -0.688
_refine_diff_density_rms 0.129
_refine_ls_abs_structure_details 'Flack H D (1983), Acta Cryst. A39, 876-881'
_refine_ls_abs_structure_Flack -0.06(4)
_refine_ls_extinction_method none
_refine_ls_goodness_of_fit_ref 1.031
_refine_ls_hydrogen_treatment mixed
_refine_ls_matrix_type full
_refine_ls_number_parameters 850
_refine_ls_number_reflns 14217
_refine_ls_number_restraints 7
_refine_ls_restrained_S_all 1.397
_refine_ls_R_factor_all 0.0916
_refine_ls_R_factor_gt 0.0754
_refine_ls_shift/su_max 0.002
_refine_ls_shift/su_mean 0.000
_refine_ls_structure_factor_coef Fsqd
_refine_ls_weighting_details 'calc w=1/[\s^2^(Fo^2^)+(0.1047P)^2^+3.6893P] where P=(Fo^2^+2Fc^2^)/3'
_refine_ls_weighting_scheme calc
_refine_ls_wR_factor_gt 0.1853
_refine_ls_wR_factor_ref 0.2074
_reflns_number_gt 11555
_reflns_number_total 14217
_reflns_threshold_expression >2sigma(I)
_cod_data_source_file c7dt00594f2.cif
_cod_data_source_block ull2374
_cod_depositor_comments 'Adding full bibliography for 7042584--7042586.cif.'
_cod_original_sg_symbol_H-M 'P 21'
_cod_database_code 7042584

loop_
_symmetry_equiv_pos_as_xyz
'x, y, z'
'-x, y+1/2, -z'

loop_
_atom_site_label
_atom_site_type_symbol
_atom_site_fract_x
_atom_site_fract_y
_atom_site_fract_z
_atom_site_U_iso_or_equiv
_atom_site_adp_type
_atom_site_occupancy
_atom_site_symmetry_multiplicity
_atom_site_calc_flag
_atom_site_refinement_flags
C1G C 0.0368(11) 0.0038(11) 0.0529(14) 0.155(9) Uani 1 1 d G
C2G C -0.0366(13) -0.0143(12) 0.0733(13) 0.155(9) Uani 1 1 d G
H2G H -0.0480 -0.0163 0.1230 0.186 Uiso 1 1 calc R
C3G C -0.0929(10) -0.0296(11) 0.0194(15) 0.155(9) Uani 1 1 d G
H3G H -0.1421 -0.0417 0.0330 0.186 Uiso 1 1 calc R
C4G C -0.0759(11) -0.0266(11) -0.0549(14) 0.155(9) Uani 1 1 d G
H4G H -0.1136 -0.0368 -0.0910 0.186 Uiso 1 1 calc R
C5G C -0.0025(12) -0.0085(12) -0.0753(13) 0.155(9) Uani 1 1 d G
H5G H 0.0089 -0.0065 -0.1250 0.186 Uiso 1 1 calc R
C6G C 0.0539(10) 0.0068(11) -0.0214(15) 0.155(9) Uani 1 1 d G
H6G H 0.1030 0.0189 -0.0350 0.186 Uiso 1 1 calc R
C1H C 0.0633(8) 0.0635(8) 0.1978(6) 0.071(2) Uani 1 1 d G
C2H C 0.0256(8) 0.1304(8) 0.1866(6) 0.071(2) Uani 1 1 d G
H2H H 0.0201 0.1501 0.1393 0.086 Uiso 1 1 calc R
C3H C -0.0038(7) 0.1679(7) 0.2462(8) 0.071(2) Uani 1 1 d G
H3H H -0.0291 0.2126 0.2388 0.086 Uiso 1 1 calc R
C4H C 0.0044(8) 0.1385(8) 0.3170(6) 0.071(2) Uani 1 1 d G
H4H H -0.0153 0.1635 0.3569 0.086 Uiso 1 1 calc R
C5H C 0.0421(8) 0.0716(8) 0.3281(6) 0.071(2) Uani 1 1 d G
H5H H 0.0476 0.0519 0.3755 0.086 Uiso 1 1 calc R
C6H C 0.0716(8) 0.0341(7) 0.2686(8) 0.071(2) Uani 1 1 d G
H6H H 0.0968 -0.0106 0.2760 0.086 Uiso 1 1 calc R
C1I C 0.1511(9) -0.0645(7) 0.1507(9) 0.085(3) Uani 1 1 d G
C2I C 0.2197(9) -0.0616(7) 0.1918(9) 0.085(3) Uani 1 1 d G
H2I H 0.2451 -0.0168 0.1982 0.101 Uiso 1 1 calc R
C3I C 0.2503(8) -0.1256(9) 0.2233(9) 0.085(3) Uani 1 1 d G
H3I H 0.2962 -0.1236 0.2507 0.101 Uiso 1 1 calc R
C4I C 0.2124(9) -0.1926(7) 0.2137(9) 0.085(3) Uani 1 1 d G
H4I H 0.2329 -0.2354 0.2347 0.101 Uiso 1 1 calc R
C5I C 0.1438(9) -0.1955(7) 0.1726(9) 0.085(3) Uani 1 1 d G
H5I H 0.1184 -0.2403 0.1662 0.101 Uiso 1 1 calc R
C6I C 0.1132(8) -0.1315(9) 0.1411(9) 0.085(3) Uani 1 1 d G
H6I H 0.0673 -0.1335 0.1136 0.101 Uiso 1 1 calc R
C1J C 0.1804(8) 0.0778(8) 0.0870(8) 0.081(3) Uani 1 1 d G
C2J C 0.1800(8) 0.1537(8) 0.0986(8) 0.081(3) Uani 1 1 d G
H2J H 0.1447 0.1746 0.1296 0.097 Uiso 1 1 calc R
C3J C 0.2323(9) 0.1985(7) 0.0640(9) 0.081(3) Uani 1 1 d G
H3J H 0.2320 0.2493 0.0718 0.097 Uiso 1 1 calc R
C4J C 0.2850(8) 0.1673(8) 0.0176(8) 0.081(3) Uani 1 1 d G
H4J H 0.3200 0.1972 -0.0056 0.097 Uiso 1 1 calc R
C5J C 0.2854(8) 0.0914(8) 0.0060(8) 0.081(3) Uani 1 1 d G
H5J H 0.3207 0.0706 -0.0250 0.097 Uiso 1 1 calc R
C6J C 0.2331(9) 0.0467(7) 0.0406(9) 0.081(3) Uani 1 1 d G
H6J H 0.2334 -0.0041 0.0328 0.097 Uiso 1 1 calc R
C1K C 0.6099(8) 0.5264(7) 0.6562(6) 0.063(2) Uani 1 1 d G
C2K C 0.6142(7) 0.5603(6) 0.7251(6) 0.063(2) Uani 1 1 d G
H2K H 0.6445 0.6021 0.7325 0.075 Uiso 1 1 calc R
C3K C 0.5733(8) 0.5319(7) 0.7829(5) 0.063(2) Uani 1 1 d G
H3K H 0.5762 0.5545 0.8290 0.075 Uiso 1 1 calc R
C4K C 0.5281(8) 0.4695(7) 0.7719(6) 0.063(2) Uani 1 1 d G
H4K H 0.5007 0.4504 0.8106 0.075 Uiso 1 1 calc R
C5K C 0.5237(7) 0.4356(6) 0.7030(6) 0.063(2) Uani 1 1 d G
H5K H 0.4934 0.3938 0.6956 0.075 Uiso 1 1 calc R
C6K C 0.5646(8) 0.4640(7) 0.6451(5) 0.063(2) Uani 1 1 d G
H6K H 0.5617 0.4413 0.5990 0.075 Uiso 1 1 calc R
C1L C 0.7374(6) 0.4987(6) 0.5593(7) 0.0564(19) Uani 1 1 d G
C2L C 0.7987(7) 0.5244(5) 0.5199(7) 0.0564(19) Uani 1 1 d G
H2L H 0.7990 0.5729 0.5029 0.068 Uiso 1 1 calc R
C3L C 0.8595(6) 0.4777(7) 0.5060(7) 0.0564(19) Uani 1 1 d G
H3L H 0.9005 0.4949 0.4797 0.068 Uiso 1 1 calc R
C4L C 0.8590(6) 0.4052(6) 0.5314(7) 0.0564(19) Uani 1 1 d G
H4L H 0.8997 0.3739 0.5221 0.068 Uiso 1 1 calc R
C5L C 0.7977(7) 0.3795(5) 0.5708(7) 0.0564(19) Uani 1 1 d G
H5L H 0.7974 0.3310 0.5878 0.068 Uiso 1 1 calc R
C6L C 0.7370(6) 0.4262(7) 0.5847(7) 0.0564(19) Uani 1 1 d G
H6L H 0.6960 0.4090 0.6111 0.068 Uiso 1 1 calc R
C1M C 0.5944(6) 0.5764(8) 0.5055(5) 0.057(2) Uani 1 1 d G
C2M C 0.6194(5) 0.5869(8) 0.4343(6) 0.057(2) Uani 1 1 d G
H2M H 0.6711 0.5831 0.4250 0.069 Uiso 1 1 calc R
C3M C 0.5671(6) 0.6030(8) 0.3770(5) 0.057(2) Uani 1 1 d G
H3M H 0.5838 0.6100 0.3293 0.069 Uiso 1 1 calc R
C4M C 0.4898(6) 0.6087(8) 0.3908(5) 0.057(2) Uani 1 1 d G
H4M H 0.4548 0.6195 0.3524 0.069 Uiso 1 1 calc R
C5M C 0.4647(5) 0.5982(8) 0.4620(6) 0.057(2) Uani 1 1 d G
H5M H 0.4130 0.6020 0.4713 0.069 Uiso 1 1 calc R
C6M C 0.5170(6) 0.5821(8) 0.5194(5) 0.057(2) Uani 1 1 d G
H6M H 0.5003 0.5751 0.5670 0.069 Uiso 1 1 calc R
C1N C 0.7080(6) 0.6462(5) 0.6065(7) 0.0511(17) Uani 1 1 d G
C2N C 0.6843(5) 0.7125(6) 0.5744(6) 0.0511(17) Uani 1 1 d G
H2N H 0.6438 0.7130 0.5397 0.061 Uiso 1 1 calc R
C3N C 0.7212(6) 0.7780(5) 0.5940(6) 0.0511(17) Uani 1 1 d G
H3N H 0.7053 0.8223 0.5724 0.061 Uiso 1 1 calc R
C4N C 0.7818(6) 0.7772(5) 0.6458(6) 0.0511(17) Uani 1 1 d G
H4N H 0.8064 0.8211 0.6589 0.061 Uiso 1 1 calc R
C5N C 0.8055(5) 0.7110(6) 0.6779(6) 0.0511(17) Uani 1 1 d G
H5N H 0.8460 0.7105 0.7126 0.061 Uiso 1 1 calc R
C6N C 0.7686(6) 0.6455(5) 0.6583(6) 0.0511(17) Uani 1 1 d G
H6N H 0.7845 0.6012 0.6798 0.061 Uiso 1 1 calc R
C1O C 0.8947(7) 0.2428(9) 0.0552(9) 0.081(3) Uani 1 1 d G
C2O C 0.8940(7) 0.1899(8) -0.0005(10) 0.081(3) Uani 1 1 d G
H2O H 0.8503 0.1614 -0.0086 0.098 Uiso 1 1 calc R
C3O C 0.9557(8) 0.1781(8) -0.0444(9) 0.081(3) Uani 1 1 d G
H3O H 0.9538 0.1420 -0.0810 0.098 Uiso 1 1 calc R
C4O C 1.0207(7) 0.2213(9) -0.0327(9) 0.081(3) Uani 1 1 d G
H4O H 1.0628 0.2139 -0.0616 0.098 Uiso 1 1 calc R
C5O C 1.0233(6) 0.2722(8) 0.0187(9) 0.081(3) Uani 1 1 d G
H5O H 1.0672 0.3009 0.0242 0.098 Uiso 1 1 calc R
C6O C 0.9604(8) 0.2862(8) 0.0677(9) 0.081(3) Uani 1 1 d G
H6O H 0.9638 0.3216 0.1049 0.098 Uiso 1 1 calc R
C1P C 0.7454(8) 0.3155(9) 0.0588(8) 0.080(3) Uani 1 1 d G
C2P C 0.7279(8) 0.3003(8) -0.0152(8) 0.080(3) Uani 1 1 d G
H2P H 0.7537 0.2629 -0.0391 0.096 Uiso 1 1 calc R
C3P C 0.6717(9) 0.3409(9) -0.0532(7) 0.080(3) Uani 1 1 d G
H3P H 0.6600 0.3307 -0.1027 0.096 Uiso 1 1 calc R
C4P C 0.6331(8) 0.3967(9) -0.0174(8) 0.080(3) Uani 1 1 d G
H4P H 0.5956 0.4239 -0.0428 0.096 Uiso 1 1 calc R
C5P C 0.6507(8) 0.4119(8) 0.0566(8) 0.080(3) Uani 1 1 d G
H5P H 0.6248 0.4493 0.0806 0.096 Uiso 1 1 calc R
C6P C 0.7068(9) 0.3713(10) 0.0946(7) 0.080(3) Uani 1 1 d G
H6P H 0.7185 0.3815 0.1441 0.096 Uiso 1 1 calc R
C1Q C 0.8339(9) 0.2992(10) 0.1964(7) 0.083(3) Uani 1 1 d G
C2Q C 0.8710(9) 0.3671(9) 0.2002(7) 0.083(3) Uani 1 1 d G
H2Q H 0.8769 0.3947 0.1575 0.100 Uiso 1 1 calc R
C3Q C 0.8991(9) 0.3937(8) 0.2679(9) 0.083(3) Uani 1 1 d G
H3Q H 0.9239 0.4391 0.2704 0.100 Uiso 1 1 calc R
C4Q C 0.8902(9) 0.3525(9) 0.3317(7) 0.083(3) Uani 1 1 d G
H4Q H 0.9090 0.3703 0.3770 0.100 Uiso 1 1 calc R
C5Q C 0.8531(9) 0.2846(9) 0.3279(7) 0.083(3) Uani 1 1 d G
H5Q H 0.8471 0.2571 0.3707 0.100 Uiso 1 1 calc R
C6Q C 0.8250(9) 0.2580(8) 0.2603(8) 0.083(3) Uani 1 1 d G
H6Q H 0.8002 0.2126 0.2577 0.100 Uiso 1 1 calc R
C1R C 0.7668(8) 0.1718(6) 0.1207(10) 0.078(3) Uani 1 1 d G
C2R C 0.6876(8) 0.1674(6) 0.1156(10) 0.078(3) Uani 1 1 d G
H2R H 0.6589 0.2086 0.1013 0.094 Uiso 1 1 calc R
C3R C 0.6511(6) 0.1015(8) 0.1318(10) 0.078(3) Uani 1 1 d G
H3R H 0.5981 0.0986 0.1284 0.094 Uiso 1 1 calc R
C4R C 0.6939(8) 0.0399(6) 0.1532(10) 0.078(3) Uani 1 1 d G
H4R H 0.6696 -0.0042 0.1641 0.094 Uiso 1 1 calc R
C5R C 0.7732(8) 0.0443(6) 0.1583(10) 0.078(3) Uani 1 1 d G
H5R H 0.8019 0.0031 0.1726 0.094 Uiso 1 1 calc R
C6R C 0.8096(6) 0.1102(8) 0.1420(10) 0.078(3) Uani 1 1 d G
H6R H 0.8627 0.1131 0.1454 0.094 Uiso 1 1 calc R
C1S C 0.5165(7) 0.3303(7) 0.4377(6) 0.061(2) Uani 1 1 d G
C2S C 0.4719(7) 0.3935(7) 0.4291(6) 0.061(2) Uani 1 1 d G
H2S H 0.4761 0.4228 0.3873 0.073 Uiso 1 1 calc R
C3S C 0.4211(7) 0.4128(6) 0.4831(7) 0.061(2) Uani 1 1 d G
H3S H 0.3913 0.4551 0.4773 0.073 Uiso 1 1 calc R
C4S C 0.4149(7) 0.3690(7) 0.5456(6) 0.061(2) Uani 1 1 d G
H4S H 0.3809 0.3819 0.5817 0.073 Uiso 1 1 calc R
C5S C 0.4595(7) 0.3058(7) 0.5541(6) 0.061(2) Uani 1 1 d G
H5S H 0.4553 0.2765 0.5960 0.073 Uiso 1 1 calc R
C6S C 0.5103(7) 0.2865(6) 0.5002(7) 0.061(2) Uani 1 1 d G
H6S H 0.5401 0.2442 0.5059 0.073 Uiso 1 1 calc R
C1T C 0.6378(9) 0.2321(7) 0.3969(8) 0.082(3) Uani 1 1 d G
C2T C 0.6425(9) 0.1636(8) 0.3597(7) 0.082(3) Uani 1 1 d G
H2T H 0.6112 0.1542 0.3182 0.098 Uiso 1 1 calc R
C3T C 0.6953(10) 0.1093(7) 0.3861(8) 0.082(3) Uani 1 1 d G
H3T H 0.6990 0.0644 0.3616 0.098 Uiso 1 1 calc R
C4T C 0.7397(9) 0.1229(8) 0.4464(8) 0.082(3) Uani 1 1 d G
H4T H 0.7752 0.0876 0.4624 0.098 Uiso 1 1 calc R
C5T C 0.7344(9) 0.1871(8) 0.4850(7) 0.082(3) Uani 1 1 d G
H5T H 0.7642 0.1939 0.5281 0.098 Uiso 1 1 calc R
C6T C 0.6828(10) 0.2451(7) 0.4597(8) 0.082(3) Uani 1 1 d G
H6T H 0.6800 0.2897 0.4850 0.098 Uiso 1 1 calc R
C1U C 0.6260(10) 0.3829(8) 0.3286(9) 0.092(3) Uani 1 1 d G
C2U C 0.5945(9) 0.4193(9) 0.2676(9) 0.092(3) Uani 1 1 d G
H2U H 0.5508 0.3995 0.2446 0.111 Uiso 1 1 calc R
C3U C 0.6219(10) 0.4783(9) 0.2411(8) 0.092(3) Uani 1 1 d G
H3U H 0.5951 0.5054 0.2050 0.111 Uiso 1 1 calc R
C4U C 0.6935(10) 0.5007(8) 0.2683(9) 0.092(3) Uani 1 1 d G
H4U H 0.7173 0.5398 0.2450 0.111 Uiso 1 1 calc R
C5U C 0.7340(9) 0.4653(10) 0.3330(9) 0.092(3) Uani 1 1 d G
H5U H 0.7800 0.4829 0.3533 0.111 Uiso 1 1 calc R
C6U C 0.6950(11) 0.4005(9) 0.3616(8) 0.092(3) Uani 1 1 d G
H6U H 0.7162 0.3726 0.4003 0.111 Uiso 1 1 calc R
C1V C 0.5109(8) 0.2700(10) 0.2900(7) 0.086(3) Uani 1 1 d G
C2V C 0.5429(7) 0.2447(10) 0.2233(9) 0.086(3) Uani 1 1 d G
H2V H 0.5956 0.2431 0.2185 0.103 Uiso 1 1 calc R
C3V C 0.4960(9) 0.2233(10) 0.1680(7) 0.086(3) Uani 1 1 d G
H3V H 0.5162 0.2053 0.1248 0.103 Uiso 1 1 calc R
C4V C 0.4198(8) 0.2272(10) 0.1736(7) 0.086(3) Uani 1 1 d G
H4V H 0.3892 0.2077 0.1353 0.103 Uiso 1 1 calc R
C5V C 0.3851(7) 0.2577(11) 0.2315(9) 0.086(3) Uani 1 1 d G
H5V H 0.3330 0.2679 0.2297 0.103 Uiso 1 1 calc R
C6V C 0.4325(9) 0.2739(10) 0.2959(7) 0.086(3) Uani 1 1 d G
H6V H 0.4110 0.2865 0.3404 0.103 Uiso 1 1 calc R
C1A C 0.6767(9) 0.8798(9) 0.9931(8) 0.036(4) Uani 1 1 d .
C1B C 0.4834(9) 1.1808(8) 0.9339(7) 0.032(3) Uani 1 1 d .
C1C C 0.7486(10) 1.0867(10) 0.7033(8) 0.043(4) Uani 1 1 d .
C1D C 0.8200(8) 0.9370(9) 1.4990(8) 0.031(3) Uani 1 1 d .
C1E C 1.0307(10) 0.6452(10) 1.4344(9) 0.045(4) Uani 1 1 d .
C1F C 0.7453(9) 0.7346(9) 1.2042(8) 0.033(3) Uani 1 1 d .
C2A C 0.5962(9) 0.9055(9) 0.9721(9) 0.039(4) Uani 1 1 d .
C2B C 0.4913(8) 1.1528(8) 0.8528(8) 0.028(3) Uani 1 1 d .
C2C C 0.7195(8) 1.0069(10) 0.7251(8) 0.037(4) Uani 1 1 d .
C2D C 0.9002(8) 0.9106(9) 1.4798(8) 0.033(3) Uani 1 1 d .
C2E C 1.0139(9) 0.6715(9) 1.3523(9) 0.036(4) Uani 1 1 d .
C2F C 0.7720(8) 0.8128(8) 1.2272(7) 0.028(3) Uani 1 1 d .
C3A C 0.5559(9) 0.9348(9) 1.0394(9) 0.037(4) Uani 1 1 d .
C3B C 0.5179(9) 1.2191(9) 0.8053(7) 0.035(4) Uani 1 1 d .
C3C C 0.7877(9) 0.9601(9) 0.7526(9) 0.039(4) Uani 1 1 d .
C3D C 0.9464(8) 0.8829(11) 1.5517(9) 0.040(4) Uani 1 1 d .
C3E C 0.9861(10) 0.6107(11) 1.3034(9) 0.050(5) Uani 1 1 d .
C3F C 0.7034(8) 0.8614(8) 1.2520(8) 0.031(3) Uani 1 1 d .
O1A O 0.7283(6) 0.8947(7) 0.9503(6) 0.047(3) Uani 1 1 d .
O1B O 0.5152(7) 1.1418(7) 0.9846(6) 0.048(3) Uani 1 1 d .
O1C O 0.7082(6) 1.1409(6) 0.7242(6) 0.039(3) Uani 1 1 d .
O1D O 0.7669(6) 0.9158(7) 1.4560(6) 0.047(3) Uani 1 1 d .
O1E O 1.0018(8) 0.6822(7) 1.4855(6) 0.059(3) Uani 1 1 d .
O1F O 0.7844(7) 0.6807(6) 1.2289(7) 0.049(3) Uani 1 1 d .
O1W O 0.1432(15) 0.4840(13) 0.6828(13) 0.130(8) Uani 1 1 d D
H1W1 H 0.0961 0.4604 0.7104 0.156 Uiso 1 1 d RD
H1W2 H 0.1183 0.5165 0.6345 0.156 Uiso 1 1 d RD
O2A O 0.6884(5) 0.8404(6) 1.0513(5) 0.035(2) Uani 1 1 d .
O2B O 0.4428(6) 1.2363(5) 0.9459(5) 0.033(2) Uani 1 1 d .
O2C O 0.8054(6) 1.0945(6) 0.6645(6) 0.041(3) Uani 1 1 d .
O2D O 0.8076(5) 0.9734(6) 1.5562(5) 0.035(2) Uani 1 1 d .
O2E O 0.9284(6) 1.0880(6) 0.5549(6) 0.040(3) Uani 1 1 d .
O2F O 0.6871(6) 0.7283(6) 1.1624(5) 0.035(2) Uani 1 1 d .
O2W O 0.0873(19) 0.3218(14) 0.1990(19) 0.199(17) Uani 1 1 d D
H2W1 H 0.1134 0.3608 0.1925 0.239 Uiso 1 1 d RD
H2W2 H 0.0614 0.3335 0.2399 0.239 Uiso 1 1 d RD
O3A O 0.5985(6) 0.9597(6) 0.9164(5) 0.035(2) Uani 1 1 d .
O3B O 0.5447(6) 1.0961(6) 0.8510(5) 0.036(2) Uani 1 1 d .
O3C O 0.6651(6) 1.0134(6) 0.7769(5) 0.036(2) Uani 1 1 d .
O3D O 0.8989(5) 0.8598(6) 1.4254(5) 0.031(2) Uani 1 1 d .
O3E O 0.9597(6) 0.7289(6) 1.3543(6) 0.043(3) Uani 1 1 d .
O3F O 0.8293(5) 0.8098(6) 1.2807(5) 0.033(2) Uani 1 1 d .
O3W O 0.0276(14) 0.8695(15) 0.3196(14) 0.134(8) Uani 1 1 d .
O4A O 0.5547(6) 0.8450(6) 0.9416(6) 0.042(3) Uani 1 1 d .
H4A H 0.5538 0.8115 0.9721 0.063 Uiso 1 1 calc R
O4B O 0.4219(6) 1.1242(6) 0.8283(6) 0.039(2) Uani 1 1 d .
H4B H 0.3892 1.1565 0.8292 0.058 Uiso 1 1 calc R
O4C O 0.6886(6) 0.9748(6) 0.6607(6) 0.040(3) Uani 1 1 d .
H4C H 0.7212 0.9734 0.6294 0.060 Uiso 1 1 calc R
O4D O 0.9392(6) 0.9760(6) 1.4533(6) 0.041(3) Uani 1 1 d .
H4D H 0.9411 1.0074 1.4859 0.062 Uiso 1 1 calc R
O4E O 1.0823(7) 0.7038(7) 1.3284(6) 0.051(3) Uani 1 1 d .
H4E H 1.1158 0.6722 1.3274 0.077 Uiso 1 1 calc R
O4F O 0.8038(6) 0.8459(6) 1.1644(6) 0.038(2) Uani 1 1 d .
H4F H 0.7709 0.8488 1.1310 0.057 Uiso 1 1 calc R
O4W O 0.0681(16) 0.4244(18) 0.7942(18) 0.165(11) Uani 1 1 d .
O5A O 0.5406(6) 0.8922(6) 1.0904(6) 0.041(3) Uani 1 1 d .
O5B O 0.5243(6) 0.7734(6) 1.2034(6) 0.038(2) Uani 1 1 d .
O5C O 0.7820(7) 0.9297(7) 0.8163(6) 0.050(3) Uani 1 1 d .
O5D O 0.9576(6) 0.9277(7) 0.6025(6) 0.044(3) Uani 1 1 d .
O5E O 0.9695(6) 1.0549(7) 0.7062(6) 0.048(3) Uani 1 1 d .
O5F O 0.6490(6) 0.8744(6) 1.2094(5) 0.035(2) Uani 1 1 d .
O5W O 0.6464(9) 0.2710(9) 0.6413(8) 0.070(4) Uani 1 1 d .
O6A O 0.5357(6) 1.0034(7) 1.0397(6) 0.043(3) Uani 1 1 d .
O6B O 0.5808(6) 1.2099(7) 0.7739(6) 0.045(3) Uani 1 1 d .
O6C O 0.8445(6) 0.9488(7) 0.7152(6) 0.041(3) Uani 1 1 d .
O6D O 0.9649(7) 0.8171(7) 1.5489(6) 0.054(3) Uani 1 1 d .
O6E O 0.9219(7) 0.6162(7) 1.2735(7) 0.053(3) Uani 1 1 d .
O6F O 0.7099(6) 0.8845(7) 1.3199(6) 0.050(3) Uani 1 1 d .
P1 P 0.5739(3) 0.3021(3) 0.3638(3) 0.0641(14) Uani 1 1 d .
P2 P 0.1076(3) 0.0193(3) 0.1215(3) 0.0554(12) Uani 1 1 d .
P3 P 0.6623(2) 0.5614(2) 0.5812(2) 0.0383(9) Uani 1 1 d .
P4 P 0.8114(3) 0.2584(3) 0.1070(3) 0.0574(13) Uani 1 1 d .
Cu1 Cu 0.69372(13) 0.95805(14) 0.86792(12) 0.0414(6) Uani 1 1 d .
Cu2 Cu 0.56111(13) 1.05332(13) 0.94901(12) 0.0378(5) Uani 1 1 d .
Cu3 Cu 0.63049(12) 1.11478(13) 0.79196(12) 0.0391(5) Uani 1 1 d .
Cu4 Cu 0.80276(13) 0.86189(17) 1.37050(13) 0.0527(7) Uani 1 1 d .
Cu5 Cu 0.94458(16) 0.76664(15) 1.45514(13) 0.0504(7) Uani 1 1 d .
Cu6 Cu 0.86839(13) 0.70681(13) 1.29550(14) 0.0443(6) Uani 1 1 d .
Zn1 Zn 0.60639(10) 0.80806(11) 1.12973(10) 0.0301(4) Uani 1 1 d .
Zn2 Zn 0.88863(11) 1.01352(11) 0.63458(11) 0.0343(5) Uani 1 1 d .
Br1 Br 0.71710(11) 1.10156(12) 0.92584(11) 0.0553(5) Uani 1 1 d .
Br2 Br 0.79656(13) 0.70412(13) 1.42520(12) 0.0664(6) Uani 1 1 d .

loop_
_atom_site_aniso_label
_atom_site_aniso_U_11
_atom_site_aniso_U_22
_atom_site_aniso_U_33
_atom_site_aniso_U_23
_atom_site_aniso_U_13
_atom_site_aniso_U_12
C1G 0.129(10) 0.080(8) 0.25(2) -0.068(12) -0.125(14) 0.039(9)
C2G 0.129(10) 0.080(8) 0.25(2) -0.068(12) -0.125(14) 0.039(9)
C3G 0.129(10) 0.080(8) 0.25(2) -0.068(12) -0.125(14) 0.039(9)
C4G 0.129(10) 0.080(8) 0.25(2) -0.068(12) -0.125(14) 0.039(9)
C5G 0.129(10) 0.080(8) 0.25(2) -0.068(12) -0.125(14) 0.039(9)
C6G 0.129(10) 0.080(8) 0.25(2) -0.068(12) -0.125(14) 0.039(9)
C1H 0.054(5) 0.083(7) 0.077(6) 0.008(5) 0.004(4) -0.002(4)
C2H 0.054(5) 0.083(7) 0.077(6) 0.008(5) 0.004(4) -0.002(4)
C3H 0.054(5) 0.083(7) 0.077(6) 0.008(5) 0.004(4) -0.002(4)
C4H 0.054(5) 0.083(7) 0.077(6) 0.008(5) 0.004(4) -0.002(4)
C5H 0.054(5) 0.083(7) 0.077(6) 0.008(5) 0.004(4) -0.002(4)
C6H 0.054(5) 0.083(7) 0.077(6) 0.008(5) 0.004(4) -0.002(4)
C1I 0.111(8) 0.066(6) 0.076(6) 0.013(5) -0.015(5) 0.013(6)
C2I 0.111(8) 0.066(6) 0.076(6) 0.013(5) -0.015(5) 0.013(6)
C3I 0.111(8) 0.066(6) 0.076(6) 0.013(5) -0.015(5) 0.013(6)
C4I 0.111(8) 0.066(6) 0.076(6) 0.013(5) -0.015(5) 0.013(6)
C5I 0.111(8) 0.066(6) 0.076(6) 0.013(5) -0.015(5) 0.013(6)
C6I 0.111(8) 0.066(6) 0.076(6) 0.013(5) -0.015(5) 0.013(6)
C1J 0.097(7) 0.081(7) 0.065(6) 0.008(5) 0.012(4) -0.019(6)
C2J 0.097(7) 0.081(7) 0.065(6) 0.008(5) 0.012(4) -0.019(6)
C3J 0.097(7) 0.081(7) 0.065(6) 0.008(5) 0.012(4) -0.019(6)
C4J 0.097(7) 0.081(7) 0.065(6) 0.008(5) 0.012(4) -0.019(6)
C5J 0.097(7) 0.081(7) 0.065(6) 0.008(5) 0.012(4) -0.019(6)
C6J 0.097(7) 0.081(7) 0.065(6) 0.008(5) 0.012(4) -0.019(6)
C1K 0.073(5) 0.064(6) 0.051(4) 0.000(4) 0.011(4) -0.010(4)
C2K 0.073(5) 0.064(6) 0.051(4) 0.000(4) 0.011(4) -0.010(4)
C3K 0.073(5) 0.064(6) 0.051(4) 0.000(4) 0.011(4) -0.010(4)
C4K 0.073(5) 0.064(6) 0.051(4) 0.000(4) 0.011(4) -0.010(4)
C5K 0.073(5) 0.064(6) 0.051(4) 0.000(4) 0.011(4) -0.010(4)
C6K 0.073(5) 0.064(6) 0.051(4) 0.000(4) 0.011(4) -0.010(4)
C1L 0.058(4) 0.055(5) 0.057(5) 0.004(4) 0.003(3) 0.010(4)
C2L 0.058(4) 0.055(5) 0.057(5) 0.004(4) 0.003(3) 0.010(4)
C3L 0.058(4) 0.055(5) 0.057(5) 0.004(4) 0.003(3) 0.010(4)
C4L 0.058(4) 0.055(5) 0.057(5) 0.004(4) 0.003(3) 0.010(4)
C5L 0.058(4) 0.055(5) 0.057(5) 0.004(4) 0.003(3) 0.010(4)
C6L 0.058(4) 0.055(5) 0.057(5) 0.004(4) 0.003(3) 0.010(4)
C1M 0.064(5) 0.053(5) 0.053(4) 0.004(4) -0.015(4) 0.005(4)
C2M 0.064(5) 0.053(5) 0.053(4) 0.004(4) -0.015(4) 0.005(4)
C3M 0.064(5) 0.053(5) 0.053(4) 0.004(4) -0.015(4) 0.005(4)
C4M 0.064(5) 0.053(5) 0.053(4) 0.004(4) -0.015(4) 0.005(4)
C5M 0.064(5) 0.053(5) 0.053(4) 0.004(4) -0.015(4) 0.005(4)
C6M 0.064(5) 0.053(5) 0.053(4) 0.004(4) -0.015(4) 0.005(4)
C1N 0.051(4) 0.047(4) 0.055(4) -0.002(4) -0.005(3) -0.001(3)
C2N 0.051(4) 0.047(4) 0.055(4) -0.002(4) -0.005(3) -0.001(3)
C3N 0.051(4) 0.047(4) 0.055(4) -0.002(4) -0.005(3) -0.001(3)
C4N 0.051(4) 0.047(4) 0.055(4) -0.002(4) -0.005(3) -0.001(3)
C5N 0.051(4) 0.047(4) 0.055(4) -0.002(4) -0.005(3) -0.001(3)
C6N 0.051(4) 0.047(4) 0.055(4) -0.002(4) -0.005(3) -0.001(3)
C1O 0.065(5) 0.062(6) 0.116(9) -0.006(5) -0.011(5) 0.006(5)
C2O 0.065(5) 0.062(6) 0.116(9) -0.006(5) -0.011(5) 0.006(5)
C3O 0.065(5) 0.062(6) 0.116(9) -0.006(5) -0.011(5) 0.006(5)
C4O 0.065(5) 0.062(6) 0.116(9) -0.006(5) -0.011(5) 0.006(5)
C5O 0.065(5) 0.062(6) 0.116(9) -0.006(5) -0.011(5) 0.006(5)
C6O 0.065(5) 0.062(6) 0.116(9) -0.006(5) -0.011(5) 0.006(5)
C1P 0.068(6) 0.088(8) 0.083(7) 0.014(6) -0.002(5) 0.001(5)
C2P 0.068(6) 0.088(8) 0.083(7) 0.014(6) -0.002(5) 0.001(5)
C3P 0.068(6) 0.088(8) 0.083(7) 0.014(6) -0.002(5) 0.001(5)
C4P 0.068(6) 0.088(8) 0.083(7) 0.014(6) -0.002(5) 0.001(5)
C5P 0.068(6) 0.088(8) 0.083(7) 0.014(6) -0.002(5) 0.001(5)
C6P 0.068(6) 0.088(8) 0.083(7) 0.014(6) -0.002(5) 0.001(5)
C1Q 0.069(6) 0.101(8) 0.078(6) -0.007(6) -0.007(5) -0.010(6)
C2Q 0.069(6) 0.101(8) 0.078(6) -0.007(6) -0.007(5) -0.010(6)
C3Q 0.069(6) 0.101(8) 0.078(6) -0.007(6) -0.007(5) -0.010(6)
C4Q 0.069(6) 0.101(8) 0.078(6) -0.007(6) -0.007(5) -0.010(6)
C5Q 0.069(6) 0.101(8) 0.078(6) -0.007(6) -0.007(5) -0.010(6)
C6Q 0.069(6) 0.101(8) 0.078(6) -0.007(6) -0.007(5) -0.010(6)
C1R 0.087(6) 0.048(5) 0.097(7) 0.005(5) -0.023(5) -0.013(5)
C2R 0.087(6) 0.048(5) 0.097(7) 0.005(5) -0.023(5) -0.013(5)
C3R 0.087(6) 0.048(5) 0.097(7) 0.005(5) -0.023(5) -0.013(5)
C4R 0.087(6) 0.048(5) 0.097(7) 0.005(5) -0.023(5) -0.013(5)
C5R 0.087(6) 0.048(5) 0.097(7) 0.005(5) -0.023(5) -0.013(5)
C6R 0.087(6) 0.048(5) 0.097(7) 0.005(5) -0.023(5) -0.013(5)
C1S 0.062(5) 0.055(5) 0.066(5) 0.002(4) -0.005(4) 0.000(4)
C2S 0.062(5) 0.055(5) 0.066(5) 0.002(4) -0.005(4) 0.000(4)
C3S 0.062(5) 0.055(5) 0.066(5) 0.002(4) -0.005(4) 0.000(4)
C4S 0.062(5) 0.055(5) 0.066(5) 0.002(4) -0.005(4) 0.000(4)
C5S 0.062(5) 0.055(5) 0.066(5) 0.002(4) -0.005(4) 0.000(4)
C6S 0.062(5) 0.055(5) 0.066(5) 0.002(4) -0.005(4) 0.000(4)
C1T 0.115(8) 0.064(6) 0.067(6) 0.013(5) 0.013(5) 0.025(6)
C2T 0.115(8) 0.064(6) 0.067(6) 0.013(5) 0.013(5) 0.025(6)
C3T 0.115(8) 0.064(6) 0.067(6) 0.013(5) 0.013(5) 0.025(6)
C4T 0.115(8) 0.064(6) 0.067(6) 0.013(5) 0.013(5) 0.025(6)
C5T 0.115(8) 0.064(6) 0.067(6) 0.013(5) 0.013(5) 0.025(6)
C6T 0.115(8) 0.064(6) 0.067(6) 0.013(5) 0.013(5) 0.025(6)
C1U 0.128(9) 0.066(7) 0.084(8) 0.012(6) 0.033(7) 0.023(7)
C2U 0.128(9) 0.066(7) 0.084(8) 0.012(6) 0.033(7) 0.023(7)
C3U 0.128(9) 0.066(7) 0.084(8) 0.012(6) 0.033(7) 0.023(7)
C4U 0.128(9) 0.066(7) 0.084(8) 0.012(6) 0.033(7) 0.023(7)
C5U 0.128(9) 0.066(7) 0.084(8) 0.012(6) 0.033(7) 0.023(7)
C6U 0.128(9) 0.066(7) 0.084(8) 0.012(6) 0.033(7) 0.023(7)
C1V 0.101(7) 0.089(8) 0.068(6) 0.010(6) 0.010(5) 0.005(6)
C2V 0.101(7) 0.089(8) 0.068(6) 0.010(6) 0.010(5) 0.005(6)
C3V 0.101(7) 0.089(8) 0.068(6) 0.010(6) 0.010(5) 0.005(6)
C4V 0.101(7) 0.089(8) 0.068(6) 0.010(6) 0.010(5) 0.005(6)
C5V 0.101(7) 0.089(8) 0.068(6) 0.010(6) 0.010(5) 0.005(6)
C6V 0.101(7) 0.089(8) 0.068(6) 0.010(6) 0.010(5) 0.005(6)
C1A 0.040(9) 0.031(9) 0.036(9) -0.010(7) -0.004(7) -0.007(7)
C1B 0.047(9) 0.027(8) 0.021(7) -0.002(6) -0.001(6) -0.004(7)
C1C 0.053(10) 0.046(11) 0.029(8) 0.003(8) 0.000(7) 0.001(8)
C1D 0.028(7) 0.040(9) 0.027(7) 0.004(7) -0.004(6) -0.001(7)
C1E 0.057(10) 0.040(10) 0.039(9) 0.001(8) -0.004(8) 0.012(9)
C1F 0.045(9) 0.030(9) 0.025(7) 0.001(7) -0.001(7) -0.001(7)
C2A 0.038(8) 0.035(9) 0.043(9) 0.005(8) 0.000(7) -0.008(7)
C2B 0.035(8) 0.018(7) 0.030(7) 0.004(6) -0.009(6) 0.015(6)
C2C 0.036(8) 0.045(10) 0.028(7) 0.005(7) -0.009(6) 0.000(7)
C2D 0.033(8) 0.039(9) 0.028(7) -0.008(7) 0.000(6) 0.001(7)
C2E 0.038(8) 0.030(8) 0.040(9) 0.000(7) -0.014(7) -0.001(7)
C2F 0.030(7) 0.027(8) 0.026(7) -0.002(6) -0.016(6) 0.006(6)
C3A 0.037(8) 0.037(10) 0.035(9) -0.004(8) -0.019(7) -0.003(7)
C3B 0.047(9) 0.039(10) 0.018(7) 0.011(7) -0.005(6) -0.002(8)
C3C 0.048(9) 0.024(8) 0.046(10) -0.002(7) -0.004(7) -0.011(7)
C3D 0.019(7) 0.062(13) 0.037(9) -0.011(8) -0.006(6) -0.010(7)
C3E 0.052(11) 0.058(12) 0.039(9) 0.010(9) -0.002(8) 0.029(9)
C3F 0.026(7) 0.027(8) 0.039(8) 0.001(7) -0.008(6) 0.000(6)
O1A 0.035(6) 0.057(8) 0.047(7) 0.029(6) 0.005(5) 0.012(5)
O1B 0.074(8) 0.043(7) 0.026(5) 0.008(5) 0.001(5) 0.016(6)
O1C 0.047(6) 0.029(6) 0.042(6) -0.001(5) 0.012(5) 0.013(5)
O1D 0.033(6) 0.070(8) 0.038(6) -0.020(6) -0.007(5) 0.007(6)
O1E 0.094(9) 0.053(8) 0.029(6) 0.004(6) 0.004(6) 0.026(7)
O1F 0.060(7) 0.025(6) 0.058(7) -0.002(5) -0.032(6) 0.010(5)
O1W 0.17(2) 0.109(17) 0.107(16) -0.032(13) -0.026(14) 0.026(15)
O2A 0.038(5) 0.038(6) 0.028(5) 0.007(5) -0.004(4) 0.005(5)
O2B 0.043(6) 0.021(5) 0.036(6) -0.003(4) -0.001(4) 0.009(5)
O2C 0.041(6) 0.039(6) 0.042(6) 0.012(5) 0.011(5) 0.005(5)
O2D 0.035(5) 0.039(6) 0.031(6) -0.011(5) 0.004(4) 0.001(5)
O2E 0.055(7) 0.029(6) 0.035(6) 0.001(5) 0.002(5) -0.009(5)
O2F 0.038(6) 0.034(6) 0.031(5) -0.006(5) -0.014(4) -0.007(5)
O2W 0.25(3) 0.090(18) 0.25(4) 0.06(2) -0.13(3) -0.07(2)
O3A 0.040(6) 0.034(6) 0.030(5) 0.010(5) -0.004(4) 0.010(5)
O3B 0.044(6) 0.032(6) 0.033(5) -0.006(5) 0.003(4) 0.003(5)
O3C 0.038(5) 0.040(6) 0.031(5) -0.001(5) 0.000(4) -0.001(5)
O3D 0.035(5) 0.035(6) 0.024(5) -0.005(5) -0.001(4) 0.007(5)
O3E 0.038(6) 0.045(7) 0.046(6) 0.007(5) -0.006(5) 0.019(5)
O3F 0.040(5) 0.033(6) 0.028(5) -0.003(5) -0.007(4) 0.000(5)
O3W 0.155(19) 0.108(17) 0.139(19) 0.006(15) 0.027(15) 0.020(15)
O4A 0.058(7) 0.035(6) 0.032(5) -0.004(5) -0.006(5) -0.003(5)
O4B 0.043(6) 0.027(6) 0.046(6) -0.008(5) -0.005(5) 0.002(5)
O4C 0.040(6) 0.043(7) 0.036(6) -0.014(5) 0.003(4) -0.001(5)
O4D 0.044(6) 0.041(7) 0.039(6) -0.005(5) 0.010(5) -0.005(5)
O4E 0.059(7) 0.042(7) 0.053(7) 0.004(6) 0.019(6) 0.008(6)
O4F 0.036(5) 0.040(6) 0.038(6) 0.011(5) -0.003(4) -0.007(5)
O4W 0.15(2) 0.14(2) 0.20(3) -0.02(2) 0.014(19) 0.037(19)
O5A 0.058(7) 0.035(6) 0.028(6) 0.010(5) -0.001(5) 0.006(5)
O5B 0.054(6) 0.021(6) 0.040(6) -0.003(5) 0.000(5) -0.007(5)
O5C 0.058(7) 0.047(7) 0.044(7) 0.020(6) 0.001(5) 0.011(6)
O5D 0.045(6) 0.048(7) 0.037(6) -0.007(6) -0.017(5) 0.002(5)
O5E 0.049(7) 0.051(7) 0.043(6) 0.001(6) 0.001(5) -0.013(6)
O5F 0.037(6) 0.029(6) 0.037(6) -0.005(5) -0.016(4) 0.006(5)
O5W 0.091(10) 0.065(9) 0.055(8) 0.012(7) 0.008(7) -0.007(8)
O6A 0.049(6) 0.044(7) 0.034(6) -0.003(5) 0.001(5) 0.006(5)
O6B 0.050(6) 0.037(6) 0.048(6) 0.010(5) 0.013(5) 0.016(5)
O6C 0.036(6) 0.049(7) 0.039(6) -0.001(5) 0.007(5) 0.005(5)
O6D 0.070(8) 0.051(8) 0.039(6) -0.017(6) -0.019(5) 0.029(7)
O6E 0.058(7) 0.043(7) 0.057(7) -0.004(6) -0.020(6) 0.008(6)
O6F 0.048(7) 0.060(8) 0.042(7) -0.014(6) -0.005(5) 0.010(6)
P1 0.086(4) 0.050(3) 0.056(3) 0.005(3) 0.006(2) 0.017(3)
P2 0.046(3) 0.051(3) 0.068(3) 0.004(3) -0.010(2) -0.004(2)
P3 0.043(2) 0.036(2) 0.035(2) 0.0066(18) -0.0023(16) -0.0021(18)
P4 0.058(3) 0.041(3) 0.072(3) -0.005(2) -0.022(2) -0.011(2)
Cu1 0.0464(13) 0.0424(14) 0.0359(12) 0.0105(11) 0.0081(10) 0.0074(11)
Cu2 0.0537(14) 0.0289(12) 0.0306(11) 0.0027(10) 0.0001(9) 0.0083(10)
Cu3 0.0419(12) 0.0368(13) 0.0390(12) 0.0016(10) 0.0083(9) 0.0071(10)
Cu4 0.0370(13) 0.080(2) 0.0402(13) -0.0238(14) -0.0117(10) 0.0121(13)
Cu5 0.0715(16) 0.0414(15) 0.0374(13) -0.0029(11) -0.0083(11) 0.0199(13)
Cu6 0.0471(14) 0.0321(13) 0.0525(14) -0.0031(11) -0.0170(11) 0.0047(11)
Zn1 0.0348(10) 0.0268(10) 0.0283(9) 0.0017(8) -0.0040(7) -0.0029(8)
Zn2 0.0337(10) 0.0333(11) 0.0357(11) -0.0022(9) -0.0011(8) -0.0023(9)
Br1 0.0611(11) 0.0544(12) 0.0497(10) -0.0109(9) -0.0076(8) -0.0095(10)
Br2 0.0764(14) 0.0628(14) 0.0612(12) 0.0121(11) 0.0174(10) -0.0097(11)

loop_
_atom_type_symbol
_atom_type_description
_atom_type_scat_dispersion_real
_atom_type_scat_dispersion_imag
_atom_type_scat_source
C C 0.0181 0.0091 'International Tables Vol C Tables 4.2.6.8 and 6.1.1.4'
H H 0.0000 0.0000 'International Tables Vol C Tables 4.2.6.8 and 6.1.1.4'
O O 0.0492 0.0322 'International Tables Vol C Tables 4.2.6.8 and 6.1.1.4'
P P 0.2955 0.4335 'International Tables Vol C Tables 4.2.6.8 and 6.1.1.4'
Cu Cu -1.9646 0.5888 'International Tables Vol C Tables 4.2.6.8 and 6.1.1.4'
Zn Zn -1.5491 0.6778 'International Tables Vol C Tables 4.2.6.8 and 6.1.1.4'
Br Br -0.6763 1.2805 'International Tables Vol C Tables 4.2.6.8 and 6.1.1.4'

loop_
_geom_angle_atom_site_label_1
_geom_angle_atom_site_label_2
_geom_angle_atom_site_label_3
_geom_angle
_geom_angle_site_symmetry_1
_geom_angle_site_symmetry_3
C6G C1G C2G 120.0 . .
C6G C1G P2 120.7(14) . .
C2G C1G P2 119.3(14) . .
C3G C2G C1G 120.0 . .
C4G C3G C2G 120.0 . .
C5G C4G C3G 120.0 . .
C4G C5G C6G 120.0 . .
C1G C6G C5G 120.0 . .
C2H C1H C6H 120.0 . .
C2H C1H P2 119.5(8) . .
C6H C1H P2 120.3(8) . .
C1H C2H C3H 120.0 . .
C4H C3H C2H 120.0 . .
C3H C4H C5H 120.0 . .
C6H C5H C4H 120.0 . .
C5H C6H C1H 120.0 . .
C6I C1I C2I 120.0 . .
C6I C1I P2 120.8(9) . .
C2I C1I P2 118.7(9) . .
C3I C2I C1I 120.0 . .
C2I C3I C4I 120.0 . .
C5I C4I C3I 120.0 . .
C6I C5I C4I 120.0 . .
C1I C6I C5I 120.0 . .
C2J C1J C6J 120.0 . .
C2J C1J P2 121.7(9) . .
C6J C1J P2 117.9(9) . .
C1J C2J C3J 120.0 . .
C4J C3J C2J 120.0 . .
C3J C4J C5J 120.0 . .
C6J C5J C4J 120.0 . .
C5J C6J C1J 120.0 . .
C2K C1K C6K 120.0 . .
C2K C1K P3 120.9(7) . .
C6K C1K P3 119.1(7) . .
C1K C2K C3K 120.0 . .
C2K C3K C4K 120.0 . .
C5K C4K C3K 120.0 . .
C6K C5K C4K 120.0 . .
C5K C6K C1K 120.0 . .
C2L C1L C6L 120.0 . .
C2L C1L P3 119.2(6) . .
C6L C1L P3 120.7(6) . .
C1L C2L C3L 120.0 . .
C4L C3L C2L 120.0 . .
C3L C4L C5L 120.0 . .
C6L C5L C4L 120.0 . .
C5L C6L C1L 120.0 . .
C2M C1M C6M 120.0 . .
C2M C1M P3 120.3(6) . .
C6M C1M P3 119.6(6) . .
C1M C2M C3M 120.0 . .
C2M C3M C4M 120.0 . .
C5M C4M C3M 120.0 . .
C6M C5M C4M 120.0 . .
C1M C6M C5M 120.0 . .
C2N C1N C6N 120.0 . .
C2N C1N P3 120.7(6) . .
C6N C1N P3 119.3(6) . .
C1N C2N C3N 120.0 . .
C4N C3N C2N 120.0 . .
C3N C4N C5N 120.0 . .
C4N C5N C6N 120.0 . .
C1N C6N C5N 120.0 . .
C2O C1O C6O 119.0 . .
C2O C1O P4 120.3(9) . .
C6O C1O P4 120.6(9) . .
C3O C2O C1O 122.6 . .
C2O C3O C4O 118.6 . .
C5O C4O C3O 120.8 . .
C4O C5O C6O 123.0 . .
C1O C6O C5O 116.0 . .
C2P C1P C6P 120.0 . .
C2P C1P P4 118.7(9) . .
C6P C1P P4 121.1(9) . .
C1P C2P C3P 120.0 . .
C4P C3P C2P 120.0 . .
C3P C4P C5P 120.0 . .
C4P C5P C6P 120.0 . .
C1P C6P C5P 120.0 . .
C6Q C1Q C2Q 120.0 . .
C6Q C1Q P4 119.8(9) . .
C2Q C1Q P4 119.4(9) . .
C3Q C2Q C1Q 120.0 . .
C2Q C3Q C4Q 120.0 . .
C5Q C4Q C3Q 120.0 . .
C4Q C5Q C6Q 120.0 . .
C1Q C6Q C5Q 120.0 . .
C2R C1R C6R 120.0 . .
C2R C1R P4 119.0(8) . .
C6R C1R P4 120.8(8) . .
C1R C2R C3R 120.0 . .
C4R C3R C2R 120.0 . .
C5R C4R C3R 120.0 . .
C6R C5R C4R 120.0 . .
C5R C6R C1R 120.0 . .
C2S C1S C6S 120.0 . .
C2S C1S P1 118.9(7) . .
C6S C1S P1 120.8(7) . .
C1S C2S C3S 120.0 . .
C4S C3S C2S 120.0 . .
C3S C4S C5S 120.0 . .
C4S C5S C6S 120.0 . .
C1S C6S C5S 120.0 . .
C6T C1T C2T 120.0 . .
C6T C1T P1 119.3(9) . .
C2T C1T P1 120.7(9) . .
C1T C2T C3T 119.7 . .
C4T C3T C2T 119.9 . .
C3T C4T C5T 121.8 . .
C4T C5T C6T 120.7 . .
C1T C6T C5T 117.9 . .
C6U C1U C2U 123.9 . .
C6U C1U P1 118.3(10) . .
C2U C1U P1 117.7(10) . .
C3U C2U C1U 123.8 . .
C2U C3U C4U 117.3 . .
C3U C4U C5U 123.4 . .
C6U C5U C4U 114.1 . .
C1U C6U C5U 116.7 . .
C6V C1V C2V 120.3 . .
C6V C1V P1 120.6(9) . .
C2V C1V P1 118.9(9) . .
C3V C2V C1V 118.7 . .
C2V C3V C4V 121.1 . .
C3V C4V C5V 123.9 . .
C4V C5V C6V 116.8 . .
C1V C6V C5V 118.2 . .
O1A C1A O2A 122.4(14) . .
O1A C1A C2A 117.9(14) . .
O2A C1A C2A 119.6(13) . .
O2B C1B O1B 123.9(13) . .
O2B C1B C2B 119.4(12) . .
O1B C1B C2B 116.5(13) . .
O2C C1C O1C 122.9(16) . .
O2C C1C C2C 120.9(15) . .
O1C C1C C2C 116.1(13) . .
O1D C1D O2D 121.8(13) . .
O1D C1D C2D 115.5(13) . .
O2D C1D C2D 122.6(12) . .
O1E C1E O2E 124.0(15) . 2_747
O1E C1E C2E 117.7(15) . .
O2E C1E C2E 118.3(14) 2_747 .
O2F C1F O1F 124.2(14) . .
O2F C1F C2F 118.6(13) . .
O1F C1F C2F 117.2(12) . .
O3A C2A O4A 106.7(12) . .
O3A C2A C1A 110.0(12) . .
O4A C2A C1A 108.6(13) . .
O3A C2A C3A 110.8(13) . .
O4A C2A C3A 109.5(12) . .
C1A C2A C3A 111.0(13) . .
O4B C2B O3B 107.5(11) . .
O4B C2B C3B 113.0(11) . .
O3B C2B C3B 109.8(12) . .
O4B C2B C1B 108.5(12) . .
O3B C2B C1B 110.2(11) . .
C3B C2B C1B 107.9(12) . .
O3C C2C O4C 110.5(12) . .
O3C C2C C3C 112.3(12) . .
O4C C2C C3C 108.4(13) . .
O3C C2C C1C 109.4(13) . .
O4C C2C C1C 106.9(12) . .
C3C C2C C1C 109.3(12) . .
O3D C2D O4D 107.9(11) . .
O3D C2D C1D 112.7(12) . .
O4D C2D C1D 105.4(12) . .
O3D C2D C3D 112.2(13) . .
O4D C2D C3D 107.3(11) . .
C1D C2D C3D 110.8(11) . .
O3E C2E O4E 106.4(12) . .
O3E C2E C3E 110.8(12) . .
O4E C2E C3E 112.8(14) . .
O3E C2E C1E 107.5(13) . .
O4E C2E C1E 106.4(12) . .
C3E C2E C1E 112.6(14) . .
O3F C2F O4F 106.6(11) . .
O3F C2F C1F 111.2(12) . .
O4F C2F C1F 107.1(11) . .
O3F C2F C3F 111.6(11) . .
O4F C2F C3F 108.7(11) . .
C1F C2F C3F 111.4(11) . .
O5A C3A O6A 122.0(15) . .
O5A C3A C2A 119.8(15) . .
O6A C3A C2A 118.2(15) . .
O5B C3B O6B 124.9(14) 2_657 .
O5B C3B C2B 119.5(13) 2_657 .
O6B C3B C2B 115.4(13) . .
O6C C3C O5C 120.6(15) . .
O6C C3C C2C 123.0(15) . .
O5C C3C C2C 116.3(14) . .
O6D C3D O5D 128.9(16) . 1_556
O6D C3D C2D 113.4(14) . .
O5D C3D C2D 117.7(16) 1_556 .
O6E C3E O5E 123.2(18) . 2_747
O6E C3E C2E 118.5(15) . .
O5E C3E C2E 118.3(15) 2_747 .
O5F C3F O6F 124.9(13) . .
O5F C3F C2F 120.9(13) . .
O6F C3F C2F 114.1(11) . .
C1A O1A Cu1 113.0(10) . .
C1B O1B Cu2 113.6(9) . .
C1C O1C Cu3 114.5(10) . .
C1D O1D Cu4 113.1(9) . .
C1E O1E Cu5 115.9(11) . .
C1F O1F Cu6 115.0(10) . .
C1A O2A Zn1 127.4(9) . .
C1B O2B Zn1 128.2(9) . 2_657
C1C O2C Zn2 128.8(11) . .
C1D O2D Zn2 127.4(9) . 1_556
C1E O2E Zn2 128.0(10) 2_757 .
C1F O2F Zn1 129.4(10) . .
C2A O3A Cu1 111.5(9) . .
C2A O3A Cu2 112.0(9) . .
Cu1 O3A Cu2 118.0(6) . .
C2B O3B Cu3 115.4(9) . .
C2B O3B Cu2 110.4(8) . .
Cu3 O3B Cu2 119.3(5) . .
C2C O3C Cu3 113.8(10) . .
C2C O3C Cu1 111.5(9) . .
Cu3 O3C Cu1 115.4(5) . .
C2D O3D Cu4 110.8(8) . .
C2D O3D Cu5 113.3(9) . .
Cu4 O3D Cu5 120.4(5) . .
C2E O3E Cu6 112.3(9) . .
C2E O3E Cu5 113.1(9) . .
Cu6 O3E Cu5 116.4(5) . .
C2F O3F Cu4 112.3(8) . .
C2F O3F Cu6 111.7(9) . .
Cu4 O3F Cu6 115.5(5) . .
C3A O5A Zn1 126.5(10) . .
C3B O5B Zn1 125.3(10) 2_647 .
C3C O5C Cu1 114.6(10) . .
C3D O5D Zn2 128.6(10) 1_554 .
C3E O5E Zn2 127.8(11) 2_757 .
C3F O5F Zn1 126.8(10) . .
C3A O6A Cu2 111.9(10) . .
C3B O6B Cu3 115.5(10) . .
C3C O6C Zn2 128.8(11) . .
C3D O6D Cu5 116.6(11) . .
C3E O6E Cu6 114.6(12) . .
C3F O6F Cu4 115.8(9) . .
C1S P1 C1T 108.4(7) . .
C1S P1 C1V 107.7(7) . .
C1T P1 C1V 112.4(8) . .
C1S P1 C1U 109.4(7) . .
C1T P1 C1U 111.6(9) . .
C1V P1 C1U 107.3(8) . .
C1G P2 C1I 111.2(9) . .
C1G P2 C1J 110.1(11) . .
C1I P2 C1J 107.9(8) . .
C1G P2 C1H 107.7(10) . .
C1I P2 C1H 110.2(8) . .
C1J P2 C1H 109.7(8) . .
C1K P3 C1N 110.4(6) . .
C1K P3 C1L 110.3(7) . .
C1N P3 C1L 106.0(6) . .
C1K P3 C1M 106.8(6) . .
C1N P3 C1M 110.0(6) . .
C1L P3 C1M 113.3(6) . .
C1P P4 C1R 107.7(8) . .
C1P P4 C1O 111.5(8) . .
C1R P4 C1O 107.8(8) . .
C1P P4 C1Q 108.8(8) . .
C1R P4 C1Q 108.6(8) . .
C1O P4 C1Q 112.3(8) . .
O5C Cu1 O3A 164.9(5) . .
O5C Cu1 O1A 89.0(5) . .
O3A Cu1 O1A 84.8(4) . .
O5C Cu1 O3C 85.0(4) . .
O3A Cu1 O3C 100.1(4) . .
O1A Cu1 O3C 173.1(5) . .
O5C Cu1 Br1 108.7(4) . .
O3A Cu1 Br1 86.1(3) . .
O1A Cu1 Br1 102.6(4) . .
O3C Cu1 Br1 82.7(3) . .
O1B Cu2 O3A 174.5(5) . .
O1B Cu2 O6A 89.6(5) . .
O3A Cu2 O6A 86.6(4) . .
O1B Cu2 O3B 85.7(4) . .
O3A Cu2 O3B 96.4(4) . .
O6A Cu2 O3B 157.8(5) . .
O1B Cu2 Br1 101.9(4) . .
O3A Cu2 Br1 83.5(3) . .
O6A Cu2 Br1 120.5(3) . .
O3B Cu2 Br1 81.8(3) . .
O3B Cu3 O1C 172.6(5) . .
O3B Cu3 O6B 83.9(5) . .
O1C Cu3 O6B 89.9(4) . .
O3B Cu3 O3C 99.6(5) . .
O1C Cu3 O3C 84.9(4) . .
O6B Cu3 O3C 160.7(5) . .
O3B Cu3 Br1 85.0(3) . .
O1C Cu3 Br1 101.4(3) . .
O6B Cu3 Br1 116.2(4) . .
O3C Cu3 Br1 83.2(3) . .
O6F Cu4 O3D 168.5(5) . .
O6F Cu4 O3F 85.9(4) . .
O3D Cu4 O3F 100.9(4) . .
O6F Cu4 O1D 88.9(5) . .
O3D Cu4 O1D 84.3(4) . .
O3F Cu4 O1D 174.7(4) . .
O1E Cu5 O3D 172.4(6) . .
O1E Cu5 O6D 92.7(5) . .
O3D Cu5 O6D 84.0(5) . .
O1E Cu5 O3E 84.4(5) . .
O3D Cu5 O3E 96.4(4) . .
O6D Cu5 O3E 160.1(6) . .
O1E Cu5 Br2 101.6(5) . .
O3D Cu5 Br2 86.0(3) . .
O6D Cu5 Br2 119.0(4) . .
O3E Cu5 Br2 80.8(3) . .
O1F Cu6 O3E 173.8(5) . .
O1F Cu6 O6E 91.5(5) . .
O3E Cu6 O6E 83.8(5) . .
O1F Cu6 O3F 84.0(4) . .
O3E Cu6 O3F 98.8(4) . .
O6E Cu6 O3F 158.0(5) . .
O1F Cu6 Br2 99.8(4) . .
O3E Cu6 Br2 85.8(3) . .
O6E Cu6 Br2 114.0(4) . .
O3F Cu6 Br2 88.0(3) . .
O5F Zn1 O5A 89.7(4) . .
O5F Zn1 O2B 175.4(4) . 2_647
O5A Zn1 O2B 91.3(4) . 2_647
O5F Zn1 O2F 88.9(4) . .
O5A Zn1 O2F 171.8(4) . .
O2B Zn1 O2F 90.8(4) 2_647 .
O5F Zn1 O5B 88.1(4) . .
O5A Zn1 O5B 93.1(4) . .
O2B Zn1 O5B 87.4(4) 2_647 .
O2F Zn1 O5B 94.9(4) . .
O5F Zn1 O2A 94.2(4) . .
O5A Zn1 O2A 87.0(4) . .
O2B Zn1 O2A 90.3(4) 2_647 .
O2F Zn1 O2A 85.1(4) . .
O5B Zn1 O2A 177.7(4) . .
O5E Zn2 O6C 91.6(5) . .
O5E Zn2 O5D 93.2(5) . .
O6C Zn2 O5D 90.6(5) . .
O5E Zn2 O2D 177.2(4) . 1_554
O6C Zn2 O2D 91.2(4) . 1_554
O5D Zn2 O2D 86.4(4) . 1_554
O5E Zn2 O2E 87.8(4) . .
O6C Zn2 O2E 175.0(4) . .
O5D Zn2 O2E 94.4(5) . .
O2D Zn2 O2E 89.5(4) 1_554 .
O5E Zn2 O2C 92.9(5) . .
O6C Zn2 O2C 86.2(4) . .
O5D Zn2 O2C 173.2(4) . .
O2D Zn2 O2C 87.6(4) 1_554 .
O2E Zn2 O2C 88.9(4) . .
Cu3 Br1 Cu1 72.13(8) . .
Cu3 Br1 Cu2 70.85(8) . .
Cu1 Br1 Cu2 69.76(8) . .
Cu6 Br2 Cu5 73.17(9) . .

loop_
_geom_bond_atom_site_label_1
_geom_bond_atom_site_label_2
_geom_bond_distance
_geom_bond_site_symmetry_2
C1G C6G 1.3900 .
C1G C2G 1.3900 .
C1G P2 1.744(13) .
C2G C3G 1.3900 .
C3G C4G 1.3900 .
C4G C5G 1.3900 .
C5G C6G 1.3900 .
C1H C2H 1.3900 .
C1H C6H 1.3900 .
C1H P2 1.797(11) .
C2H C3H 1.3900 .
C3H C4H 1.3899 .
C4H C5H 1.3900 .
C5H C6H 1.3899 .
C1I C6I 1.3900 .
C1I C2I 1.3900 .
C1I P2 1.771(12) .
C2I C3I 1.3900 .
C3I C4I 1.3901 .
C4I C5I 1.3900 .
C5I C6I 1.3900 .
C1J C2J 1.3900 .
C1J C6J 1.3901 .
C1J P2 1.788(11) .
C2J C3J 1.3900 .
C3J C4J 1.3900 .
C4J C5J 1.3900 .
C5J C6J 1.3900 .
C1K C2K 1.3899 .
C1K C6K 1.3901 .
C1K P3 1.783(9) .
C2K C3K 1.3900 .
C3K C4K 1.3900 .
C4K C5K 1.3900 .
C5K C6K 1.3899 .
C1L C2L 1.3900 .
C1L C6L 1.3901 .
C1L P3 1.793(9) .
C2L C3L 1.3900 .
C3L C4L 1.3899 .
C4L C5L 1.3900 .
C5L C6L 1.3900 .
C1M C2M 1.3899 .
C1M C6M 1.3900 .
C1M P3 1.803(8) .
C2M C3M 1.3900 .
C3M C4M 1.3900 .
C4M C5M 1.3900 .
C5M C6M 1.3900 .
C1N C2N 1.3900 .
C1N C6N 1.3900 .
C1N P3 1.784(9) .
C2N C3N 1.3900 .
C3N C4N 1.3900 .
C4N C5N 1.3900 .
C5N C6N 1.3901 .
C1O C2O 1.3918 .
C1O C6O 1.4043 .
C1O P4 1.785(12) .
C2O C3O 1.3807 .
C3O C4O 1.3906 .
C4O C5O 1.3086 .
C5O C6O 1.4619 .
C1P C2P 1.3899 .
C1P C6P 1.3900 .
C1P P4 1.758(12) .
C2P C3P 1.3900 .
C3P C4P 1.3899 .
C4P C5P 1.3900 .
C5P C6P 1.3901 .
C1Q C6Q 1.3900 .
C1Q C2Q 1.3900 .
C1Q P4 1.810(12) .
C2Q C3Q 1.3900 .
C3Q C4Q 1.3900 .
C4Q C5Q 1.3900 .
C5Q C6Q 1.3900 .
C1R C2R 1.3900 .
C1R C6R 1.3900 .
C1R P4 1.773(11) .
C2R C3R 1.3901 .
C3R C4R 1.3900 .
C4R C5R 1.3900 .
C5R C6R 1.3899 .
C1S C2S 1.3900 .
C1S C6S 1.3901 .
C1S P1 1.778(10) .
C2S C3S 1.3900 .
C3S C4S 1.3899 .
C4S C5S 1.3900 .
C5S C6S 1.3901 .
C1T C6T 1.3788 .
C1T C2T 1.4156 .
C1T P1 1.781(11) .
C2T C3T 1.4194 .
C3T C4T 1.3410 .
C4T C5T 1.3607 .
C5T C6T 1.4482 .
C1U C6U 1.3662 .
C1U C2U 1.3835 .
C1U P1 1.848(14) .
C2U C3U 1.2719 .
C3U C4U 1.3903 .
C4U C5U 1.4911 .
C5U C6U 1.4615 .
C1V C6V 1.3837 .
C1V C2V 1.4259 .
C1V P1 1.798(13) .
C2V C3V 1.3282 .
C3V C4V 1.3445 .
C4V C5V 1.3491 .
C5V C6V 1.4372 .
C1A O1A 1.241(19) .
C1A O2A 1.283(18) .
C1A C2A 1.52(2) .
C1B O2B 1.254(18) .
C1B O1B 1.269(18) .
C1B C2B 1.56(2) .
C1C O2C 1.247(19) .
C1C O1C 1.27(2) .
C1C C2C 1.59(2) .
C1D O1D 1.251(17) .
C1D O2D 1.253(18) .
C1D C2D 1.54(2) .
C1E O1E 1.26(2) .
C1E O2E 1.27(2) 2_747
C1E C2E 1.58(2) .
C1F O2F 1.252(17) .
C1F O1F 1.265(18) .
C1F C2F 1.54(2) .
C2A O3A 1.409(19) .
C2A O4A 1.41(2) .
C2A C3A 1.53(2) .
C2B O4B 1.378(17) .
C2B O3B 1.390(17) .
C2B C3B 1.56(2) .
C2C O3C 1.367(18) .
C2C O4C 1.394(18) .
C2C C3C 1.53(2) .
C2D O3D 1.349(18) .
C2D O4D 1.455(19) .
C2D C3D 1.59(2) .
C2E O3E 1.408(19) .
C2E O4E 1.41(2) .
C2E C3E 1.48(3) .
C2F O3F 1.371(16) .
C2F O4F 1.417(18) .
C2F C3F 1.57(2) .
C3A O5A 1.240(19) .
C3A O6A 1.29(2) .
C3B O5B 1.237(19) 2_657
C3B O6B 1.269(18) .
C3C O6C 1.241(19) .
C3C O5C 1.285(19) .
C3D O6D 1.24(2) .
C3D O5D 1.237(19) 1_556
C3E O6E 1.234(19) .
C3E O5E 1.29(2) 2_747
C3F O5F 1.225(16) .
C3F O6F 1.301(18) .
O1A Cu1 1.960(11) .
O1B Cu2 1.914(12) .
O1C Cu3 1.925(10) .
O1D Cu4 1.954(11) .
O1E Cu5 1.898(13) .
O1F Cu6 1.927(11) .
O2A Zn1 2.138(10) .
O2B Zn1 2.053(10) 2_657
O2C Zn2 2.150(11) .
O2D Zn2 2.099(10) 1_556
O2E C1E 1.27(2) 2_757
O2E Zn2 2.112(11) .
O2F Zn1 2.090(10) .
O3A Cu1 1.912(10) .
O3A Cu2 1.918(11) .
O3B Cu3 1.905(10) .
O3B Cu2 1.949(10) .
O3C Cu3 1.955(11) .
O3C Cu1 1.977(10) .
O3D Cu4 1.924(9) .
O3D Cu5 1.934(10) .
O3E Cu6 1.930(11) .
O3E Cu5 1.977(11) .
O3F Cu4 1.950(10) .
O3F Cu6 2.000(11) .
O5A Zn1 2.023(11) .
O5B C3B 1.237(19) 2_647
O5B Zn1 2.094(11) .
O5C Cu1 1.906(12) .
O5D C3D 1.237(19) 1_554
O5D Zn2 2.065(12) .
O5E C3E 1.29(2) 2_757
O5E Zn2 2.028(11) .
O5F Zn1 2.000(10) .
O6A Cu2 1.940(11) .
O6B Cu3 1.950(11) .
O6C Zn2 2.046(11) .
O6D Cu5 1.950(11) .
O6E Cu6 1.938(13) .
O6F Cu4 1.881(11) .
Cu1 Br1 2.825(3) .
Cu2 Br1 2.913(3) .
Cu3 Br1 2.822(3) .
Cu5 Br2 2.862(4) .
Cu6 Br2 2.705(3) .
Zn1 O2B 2.053(10) 2_647
Zn2 O2D 2.099(10) 1_554
